data_4064912
loop_
_publ_author_name
'Boni, Adriano'
'Funaioli, Tiziana'
'Marchetti, Fabio'
'Pampaloni, Guido'
'Pinzino, Calogero'
'Zacchini, Stefano'

_publ_section_title
;
 Reversible Reductive Dimerization of Diiron \m-Vinyl Complex via C--C
 Coupling: Characterization and Reactivity of the Intermediate Radical
 Species
;
_journal_issue 15
_journal_name_full Organometallics
_journal_page_first 4115
_journal_paper_doi 10.1021/om200421a
_journal_volume 30
_journal_year 2011
_chemical_formula_sum 'C48 H48 Fe4 O6'
_chemical_formula_weight 944.26
_chemical_name_systematic
; 
 ? 
;
_space_group_IT_number 19
_symmetry_cell_setting orthorhombic
_symmetry_space_group_name_Hall 'P 2ac 2ab'
_symmetry_space_group_name_H-M 'P 21 21 21'
_atom_sites_solution_hydrogens geom
_atom_sites_solution_primary direct
_atom_sites_solution_secondary difmap
_audit_creation_method SHELXL-97
_cell_angle_alpha 90.00
_cell_angle_beta 90.00
_cell_angle_gamma 90.00
_cell_formula_units_Z 4
_cell_length_a 10.815(3)
_cell_length_b 17.560(6)
_cell_length_c 23.070(7)
_cell_measurement_temperature 295(2)
_cell_volume 4381(2)
_computing_structure_refinement 'SHELXL-97 (Sheldrick, 1997)'
_computing_structure_solution 'SHELXS-97 (Sheldrick, 1990)'
_diffrn_ambient_temperature 295(2)
_diffrn_measured_fraction_theta_full 0.999
_diffrn_measured_fraction_theta_max 0.999
_diffrn_radiation_monochromator graphite
_diffrn_radiation_source 'fine-focus sealed tube'
_diffrn_radiation_type MoK\a
_diffrn_radiation_wavelength 0.71073
_diffrn_reflns_av_R_equivalents 0.0588
_diffrn_reflns_av_sigmaI/netI 0.0416
_diffrn_reflns_limit_h_max 12
_diffrn_reflns_limit_h_min -12
_diffrn_reflns_limit_k_max 21
_diffrn_reflns_limit_k_min -21
_diffrn_reflns_limit_l_max 27
_diffrn_reflns_limit_l_min -27
_diffrn_reflns_number 41987
_diffrn_reflns_theta_full 25.20
_diffrn_reflns_theta_max 25.20
_diffrn_reflns_theta_min 1.46
_exptl_absorpt_coefficient_mu 1.345
_exptl_absorpt_correction_T_max 0.8340
_exptl_absorpt_correction_T_min 0.7472
_exptl_absorpt_correction_type empirical
_exptl_crystal_colour bright-orange
_exptl_crystal_density_diffrn 1.431
_exptl_crystal_density_method 'not measured'
_exptl_crystal_description prism
_exptl_crystal_F_000 1952
_exptl_crystal_size_max 0.23
_exptl_crystal_size_mid 0.21
_exptl_crystal_size_min 0.14
_refine_diff_density_max 0.662
_refine_diff_density_min -0.358
_refine_diff_density_rms 0.103
_refine_ls_abs_structure_details 'Flack H D (1983), Acta Cryst. A39, 876-881'
_refine_ls_abs_structure_Flack 0.07(2)
_refine_ls_extinction_method none
_refine_ls_goodness_of_fit_ref 1.084
_refine_ls_hydrogen_treatment constr
_refine_ls_matrix_type full
_refine_ls_number_parameters 493
_refine_ls_number_reflns 7880
_refine_ls_number_restraints 240
_refine_ls_restrained_S_all 1.116
_refine_ls_R_factor_all 0.0602
_refine_ls_R_factor_gt 0.0503
_refine_ls_shift/su_max 0.001
_refine_ls_shift/su_mean 0.000
_refine_ls_structure_factor_coef Fsqd
_refine_ls_weighting_details 'calc w=1/[\s^2^(Fo^2^)+(0.0945P)^2^+0.0000P] where P=(Fo^2^+2Fc^2^)/3'
_refine_ls_weighting_scheme calc
_refine_ls_wR_factor_gt 0.1351
_refine_ls_wR_factor_ref 0.1414
_reflns_number_gt 6809
_reflns_number_total 7880
_reflns_threshold_expression >2sigma(I)
_cod_data_source_file om200421a_si_001.cif
_cod_data_source_block p2121
_cod_original_sg_symbol_H-M P2(1)2(1)2(1)
_cod_database_code 4064912

loop_
_symmetry_equiv_pos_as_xyz
'x, y, z'
'-x+1/2, -y, z+1/2'
'-x, y+1/2, -z+1/2'
'x+1/2, -y+1/2, -z'

loop_
_atom_site_label
_atom_site_type_symbol
_atom_site_fract_x
_atom_site_fract_y
_atom_site_fract_z
_atom_site_U_iso_or_equiv
_atom_site_adp_type
_atom_site_occupancy
_atom_site_symmetry_multiplicity
_atom_site_calc_flag
_atom_site_refinement_flags
Fe1 Fe 0.47426(6) 0.67631(4) 0.89774(3) 0.03761(18) Uani 1 1 d .
Fe2 Fe 0.41078(6) 0.80954(4) 0.92421(3) 0.03832(18) Uani 1 1 d .
Fe3 Fe 0.02002(7) 0.85159(5) 0.78008(4) 0.0527(2) Uani 1 1 d .
Fe4 Fe 0.10844(7) 0.92736(5) 0.69740(4) 0.0531(2) Uani 1 1 d .
O11 O 0.2377(4) 0.6045(3) 0.8766(2) 0.0771(14) Uani 1 1 d .
O12 O 0.3818(4) 0.6964(2) 1.01494(16) 0.0565(10) Uani 1 1 d .
O13 O 0.1470(4) 0.7808(3) 0.9251(2) 0.0680(12) Uani 1 1 d .
O31 O 0.1238(5) 0.9382(3) 0.8746(2) 0.0815(14) Uani 1 1 d .
O32 O -0.0962(5) 0.9967(4) 0.7574(3) 0.105(2) Uani 1 1 d .
O33 O 0.2530(5) 1.0361(3) 0.7611(3) 0.0874(16) Uani 1 1 d .
C1 C 0.6526(5) 0.6619(4) 0.8583(3) 0.0572(14) Uani 1 1 d U
H1 H 0.6833 0.6909 0.8278 0.069 Uiso 1 1 calc R
C2 C 0.6694(5) 0.6762(4) 0.9175(3) 0.0622(15) Uani 1 1 d U
H2 H 0.7141 0.7163 0.9334 0.075 Uiso 1 1 calc R
C3 C 0.6063(6) 0.6188(4) 0.9488(3) 0.0583(14) Uani 1 1 d U
H3 H 0.6011 0.6151 0.9890 0.070 Uiso 1 1 calc R
C4 C 0.5544(6) 0.5698(3) 0.9098(3) 0.0587(14) Uani 1 1 d U
H4 H 0.5091 0.5264 0.9191 0.070 Uiso 1 1 calc R
C5 C 0.5801(6) 0.5951(4) 0.8537(3) 0.0573(14) Uani 1 1 d U
H5 H 0.5543 0.5721 0.8194 0.069 Uiso 1 1 calc R
C6 C 0.5775(8) 0.8595(4) 0.9560(4) 0.086(2) Uani 1 1 d U
H6 H 0.6510 0.8327 0.9608 0.103 Uiso 1 1 calc R
C7 C 0.4885(10) 0.8678(4) 0.9974(3) 0.083(2) Uani 1 1 d U
H7 H 0.4911 0.8491 1.0351 0.100 Uiso 1 1 calc R
C8 C 0.3948(8) 0.9088(4) 0.9728(3) 0.0780(19) Uani 1 1 d U
H8 H 0.3211 0.9222 0.9910 0.094 Uiso 1 1 calc R
C9 C 0.4276(6) 0.9271(3) 0.9163(3) 0.0663(16) Uani 1 1 d U
H9 H 0.3801 0.9549 0.8902 0.080 Uiso 1 1 calc R
C10 C 0.5424(7) 0.8968(4) 0.9058(3) 0.0723(18) Uani 1 1 d U
H10 H 0.5876 0.9006 0.8716 0.087 Uiso 1 1 calc R
C11 C 0.3315(5) 0.6350(3) 0.8836(2) 0.0475(12) Uani 1 1 d .
C12 C 0.4096(4) 0.7158(3) 0.9678(2) 0.0411(11) Uani 1 1 d .
C13 C 0.2524(5) 0.7949(3) 0.9221(2) 0.0472(13) Uani 1 1 d .
C14 C 0.4378(4) 0.7660(3) 0.8455(2) 0.0354(10) Uani 1 1 d U
H14 H 0.5149 0.7858 0.8290 0.043 Uiso 1 1 calc R
C15 C 0.3382(5) 0.7603(3) 0.7981(2) 0.0410(11) Uani 1 1 d U
H15 H 0.2617 0.7427 0.8166 0.049 Uiso 1 1 calc R
C16 C 0.3100(4) 0.8397(3) 0.7685(2) 0.0401(11) Uani 1 1 d U
H16 H 0.3060 0.8777 0.7995 0.048 Uiso 1 1 calc R
C17 C 0.1822(4) 0.8384(3) 0.7389(2) 0.0420(12) Uani 1 1 d U
H17 H 0.1771 0.7934 0.7138 0.050 Uiso 1 1 calc R
C21 C -0.0531(7) 0.7461(5) 0.7479(4) 0.080(2) Uani 1 1 d U
H21 H -0.0203 0.7194 0.7167 0.096 Uiso 1 1 calc R
C22 C -0.0179(7) 0.7385(5) 0.8060(4) 0.0774(18) Uani 1 1 d U
H22 H 0.0424 0.7057 0.8203 0.093 Uiso 1 1 calc R
C23 C -0.0894(7) 0.7887(5) 0.8389(4) 0.088(2) Uani 1 1 d U
H23 H -0.0856 0.7954 0.8789 0.106 Uiso 1 1 calc R
C24 C -0.1677(6) 0.8269(6) 0.8006(4) 0.092(2) Uani 1 1 d U
H24 H -0.2255 0.8641 0.8103 0.111 Uiso 1 1 calc R
C25 C -0.1434(7) 0.7992(5) 0.7455(4) 0.090(2) Uani 1 1 d U
H25 H -0.1833 0.8149 0.7119 0.108 Uiso 1 1 calc R
C26 C 0.0061(9) 0.8816(6) 0.6248(3) 0.092(2) Uani 1 1 d U
H26 H -0.0532 0.8434 0.6275 0.111 Uiso 1 1 calc R
C27 C 0.1345(8) 0.8729(5) 0.6155(3) 0.084(2) Uani 1 1 d U
H27 H 0.1741 0.8264 0.6102 0.101 Uiso 1 1 calc R
C28 C 0.1908(8) 0.9399(6) 0.6152(3) 0.089(2) Uani 1 1 d U
H28 H 0.2753 0.9477 0.6107 0.107 Uiso 1 1 calc R
C29 C 0.1057(10) 0.9949(6) 0.6225(4) 0.104(2) Uani 1 1 d U
H29 H 0.1222 1.0469 0.6231 0.124 Uiso 1 1 calc R
C30 C -0.0128(9) 0.9617(6) 0.6291(4) 0.104(2) Uani 1 1 d U
H30 H -0.0873 0.9870 0.6350 0.125 Uiso 1 1 calc R
C31 C 0.0868(5) 0.9024(4) 0.8373(3) 0.0592(15) Uani 1 1 d .
C32 C -0.0236(6) 0.9495(4) 0.7488(3) 0.0673(17) Uani 1 1 d .
C33 C 0.1984(5) 0.9910(4) 0.7361(3) 0.0555(15) Uani 1 1 d .
C41 C 0.3749(5) 0.7012(3) 0.7531(2) 0.0494(12) Uani 1 1 d U
C42 C 0.2877(7) 0.6507(3) 0.7323(2) 0.0571(14) Uani 1 1 d U
H42 H 0.2081 0.6507 0.7476 0.068 Uiso 1 1 calc R
C43 C 0.3196(10) 0.5992(4) 0.6879(3) 0.087(2) Uani 1 1 d U
H43 H 0.2595 0.5661 0.6738 0.104 Uiso 1 1 calc R
C44 C 0.4326(10) 0.5964(5) 0.6656(4) 0.089(2) Uani 1 1 d U
H44 H 0.4506 0.5631 0.6354 0.107 Uiso 1 1 calc R
C45 C 0.5240(8) 0.6439(5) 0.6880(3) 0.0804(19) Uani 1 1 d U
H45 H 0.6046 0.6406 0.6742 0.097 Uiso 1 1 calc R
C46 C 0.4948(6) 0.6962(4) 0.7311(2) 0.0613(15) Uani 1 1 d U
H46 H 0.5559 0.7283 0.7454 0.074 Uiso 1 1 calc R
C47 C 0.4113(5) 0.8645(3) 0.7273(2) 0.0449(11) Uani 1 1 d U
C48 C 0.4263(6) 0.8337(4) 0.6722(2) 0.0565(14) Uani 1 1 d U
H48 H 0.3710 0.7970 0.6592 0.068 Uiso 1 1 calc R
C49 C 0.5227(6) 0.8569(4) 0.6363(3) 0.0662(16) Uani 1 1 d U
H49 H 0.5292 0.8362 0.5993 0.079 Uiso 1 1 calc R
C50 C 0.6077(6) 0.9093(4) 0.6540(3) 0.0697(17) Uani 1 1 d U
H50 H 0.6733 0.9232 0.6301 0.084 Uiso 1 1 calc R
C51 C 0.5938(6) 0.9413(4) 0.7085(3) 0.0704(17) Uani 1 1 d U
H51 H 0.6503 0.9776 0.7211 0.084 Uiso 1 1 calc R
C52 C 0.4975(5) 0.9202(3) 0.7445(3) 0.0552(13) Uani 1 1 d U
H52 H 0.4895 0.9432 0.7806 0.066 Uiso 1 1 calc R
C101 C 0.183(3) 0.5254(13) 0.5286(14) 0.349(14) Uiso 1 1 d DU
H10A H 0.2108 0.4756 0.5172 0.523 Uiso 1 1 calc R
H10B H 0.1033 0.5352 0.5123 0.523 Uiso 1 1 calc R
H10C H 0.1786 0.5280 0.5701 0.523 Uiso 1 1 calc R
C102 C 0.276(3) 0.5854(14) 0.5065(16) 0.432(14) Uiso 1 1 d DU
H10D H 0.3524 0.5804 0.5279 0.518 Uiso 1 1 calc R
H10E H 0.2931 0.5757 0.4660 0.518 Uiso 1 1 calc R
C103 C 0.227(3) 0.6668(13) 0.5131(14) 0.459(14) Uiso 1 1 d DU
H10F H 0.1487 0.6711 0.4931 0.551 Uiso 1 1 calc R
H10G H 0.2128 0.6771 0.5538 0.551 Uiso 1 1 calc R
C104 C 0.316(3) 0.7267(16) 0.4891(19) 0.507(14) Uiso 1 1 d DU
H10H H 0.3780 0.7015 0.4654 0.609 Uiso 1 1 calc R
H10I H 0.3585 0.7511 0.5211 0.609 Uiso 1 1 calc R
C105 C 0.252(4) 0.788(2) 0.4526(18) 0.529(15) Uiso 1 1 d DU
H10J H 0.2482 0.7709 0.4126 0.635 Uiso 1 1 calc R
H10K H 0.1672 0.7937 0.4662 0.635 Uiso 1 1 calc R
C106 C 0.316(4) 0.8653(15) 0.4550(19) 0.461(19) Uiso 1 1 d DU
H10L H 0.3757 0.8686 0.4242 0.691 Uiso 1 1 calc R
H10M H 0.3579 0.8706 0.4916 0.691 Uiso 1 1 calc R
H10N H 0.2563 0.9051 0.4509 0.691 Uiso 1 1 calc R

loop_
_atom_site_aniso_label
_atom_site_aniso_U_11
_atom_site_aniso_U_22
_atom_site_aniso_U_33
_atom_site_aniso_U_23
_atom_site_aniso_U_13
_atom_site_aniso_U_12
Fe1 0.0306(3) 0.0410(4) 0.0412(4) 0.0003(3) -0.0035(3) -0.0004(3)
Fe2 0.0323(4) 0.0437(4) 0.0389(4) 0.0000(3) 0.0015(3) 0.0009(3)
Fe3 0.0271(3) 0.0734(5) 0.0575(5) 0.0126(4) -0.0004(3) -0.0024(4)
Fe4 0.0337(4) 0.0630(5) 0.0625(5) 0.0188(4) -0.0083(4) -0.0015(4)
O11 0.058(3) 0.080(3) 0.094(3) 0.007(3) -0.014(3) -0.028(2)
O12 0.052(2) 0.071(3) 0.047(2) 0.0127(19) 0.0015(18) -0.003(2)
O13 0.032(2) 0.104(3) 0.068(3) 0.004(3) 0.0064(19) -0.003(2)
O31 0.070(3) 0.088(3) 0.086(3) -0.021(3) -0.003(3) 0.012(3)
O32 0.062(3) 0.109(4) 0.145(5) 0.025(4) 0.014(3) 0.041(3)
O33 0.069(3) 0.080(3) 0.113(4) -0.011(3) 0.005(3) -0.019(3)
C1 0.039(3) 0.064(3) 0.069(3) 0.005(3) 0.002(2) 0.010(3)
C2 0.044(3) 0.066(3) 0.077(4) -0.014(3) -0.012(3) 0.014(3)
C3 0.052(3) 0.066(3) 0.057(3) 0.000(3) -0.014(3) 0.016(3)
C4 0.053(3) 0.045(3) 0.078(4) 0.006(3) -0.003(3) 0.011(2)
C5 0.051(3) 0.062(3) 0.058(3) -0.009(3) -0.007(3) 0.016(3)
C6 0.071(4) 0.055(4) 0.133(5) -0.020(4) -0.041(4) -0.005(3)
C7 0.127(6) 0.059(4) 0.063(4) -0.006(3) -0.028(4) -0.027(4)
C8 0.085(4) 0.053(3) 0.096(4) -0.032(3) 0.034(4) -0.023(3)
C9 0.066(3) 0.032(2) 0.101(4) -0.001(3) -0.007(3) -0.007(3)
C10 0.060(4) 0.068(4) 0.089(4) -0.019(3) 0.013(3) -0.023(3)
C11 0.041(3) 0.045(3) 0.056(3) 0.001(2) -0.006(2) -0.002(2)
C12 0.027(2) 0.058(3) 0.039(3) 0.002(2) 0.000(2) -0.002(2)
C13 0.044(3) 0.061(3) 0.036(3) -0.003(2) 0.002(2) 0.011(2)
C14 0.028(2) 0.043(3) 0.036(2) 0.001(2) 0.0026(18) -0.0001(19)
C15 0.038(2) 0.049(3) 0.036(2) 0.006(2) 0.003(2) 0.002(2)
C16 0.029(2) 0.049(3) 0.042(2) 0.003(2) -0.0015(19) 0.003(2)
C17 0.032(2) 0.055(3) 0.040(3) 0.006(2) -0.003(2) -0.005(2)
C21 0.055(4) 0.098(5) 0.088(4) 0.009(4) -0.004(3) -0.038(3)
C22 0.046(3) 0.088(4) 0.098(4) 0.023(4) -0.006(3) -0.024(3)
C23 0.056(4) 0.125(5) 0.085(4) 0.028(4) 0.007(3) -0.040(4)
C24 0.038(3) 0.126(6) 0.113(5) 0.020(5) 0.007(4) -0.026(4)
C25 0.051(4) 0.125(6) 0.094(4) 0.038(4) -0.021(3) -0.043(4)
C26 0.088(5) 0.119(5) 0.070(4) 0.016(4) -0.029(4) -0.023(4)
C27 0.092(5) 0.106(5) 0.053(3) 0.015(3) -0.022(3) 0.001(4)
C28 0.079(4) 0.115(5) 0.073(4) 0.032(4) -0.011(4) -0.018(4)
C29 0.112(5) 0.103(5) 0.096(5) 0.049(4) -0.022(5) -0.014(5)
C30 0.095(5) 0.126(6) 0.092(5) 0.032(4) -0.039(4) 0.024(5)
C31 0.032(3) 0.077(4) 0.069(4) 0.005(3) 0.009(3) 0.011(3)
C32 0.038(3) 0.082(5) 0.082(4) 0.023(4) 0.000(3) 0.012(3)
C33 0.039(3) 0.055(4) 0.072(4) 0.011(3) 0.003(3) 0.005(3)
C41 0.057(3) 0.050(3) 0.041(2) 0.003(2) -0.004(2) 0.007(2)
C42 0.080(4) 0.047(3) 0.044(3) -0.002(2) -0.001(3) -0.005(3)
C43 0.129(6) 0.062(4) 0.070(4) -0.007(3) -0.004(4) -0.011(4)
C44 0.129(6) 0.073(4) 0.066(4) -0.012(3) 0.016(4) 0.014(4)
C45 0.096(5) 0.087(4) 0.058(3) 0.001(3) 0.012(3) 0.031(4)
C46 0.069(4) 0.066(3) 0.048(3) 0.005(3) 0.006(3) 0.021(3)
C47 0.031(2) 0.055(3) 0.049(3) 0.013(2) 0.000(2) 0.005(2)
C48 0.046(3) 0.073(3) 0.051(3) 0.009(3) 0.002(2) 0.002(3)
C49 0.058(3) 0.087(4) 0.054(3) 0.020(3) 0.014(3) 0.009(3)
C50 0.044(3) 0.088(4) 0.077(4) 0.035(3) 0.012(3) 0.011(3)
C51 0.041(3) 0.076(4) 0.093(4) 0.026(3) 0.006(3) -0.010(3)
C52 0.033(3) 0.056(3) 0.076(3) 0.017(3) -0.003(2) 0.001(2)

loop_
_atom_type_symbol
_atom_type_description
_atom_type_scat_dispersion_real
_atom_type_scat_dispersion_imag
_atom_type_scat_source
C C 0.0033 0.0016 'International Tables Vol C Tables 4.2.6.8 and 6.1.1.4'
H H 0.0000 0.0000 'International Tables Vol C Tables 4.2.6.8 and 6.1.1.4'
O O 0.0106 0.0060 'International Tables Vol C Tables 4.2.6.8 and 6.1.1.4'
Fe Fe 0.3463 0.8444 'International Tables Vol C Tables 4.2.6.8 and 6.1.1.4'

loop_
_geom_angle_atom_site_label_1
_geom_angle_atom_site_label_2
_geom_angle_atom_site_label_3
_geom_angle
C11 Fe1 C12 89.1(2)
C11 Fe1 C14 92.3(2)
C12 Fe1 C14 98.7(2)
C11 Fe1 C4 91.1(3)
C12 Fe1 C4 111.7(2)
C14 Fe1 C4 149.5(2)
C11 Fe1 C5 96.3(3)
C12 Fe1 C5 150.1(2)
C14 Fe1 C5 110.4(2)
C4 Fe1 C5 39.1(2)
C11 Fe1 C3 120.5(3)
C12 Fe1 C3 87.1(2)
C14 Fe1 C3 146.9(2)
C4 Fe1 C3 38.1(2)
C5 Fe1 C3 64.8(2)
C11 Fe1 C1 132.0(3)
C12 Fe1 C1 137.5(2)
C14 Fe1 C1 90.8(2)
C4 Fe1 C1 65.0(2)
C5 Fe1 C1 39.0(3)
C3 Fe1 C1 64.7(3)
C11 Fe1 C2 155.3(3)
C12 Fe1 C2 100.4(2)
C14 Fe1 C2 108.5(2)
C4 Fe1 C2 64.2(3)
C5 Fe1 C2 64.4(2)
C3 Fe1 C2 38.7(3)
C1 Fe1 C2 38.0(2)
C11 Fe1 Fe2 101.04(19)
C12 Fe1 Fe2 49.49(16)
C14 Fe1 Fe2 50.71(13)
C4 Fe1 Fe2 156.68(18)
C5 Fe1 Fe2 154.42(19)
C3 Fe1 Fe2 119.65(18)
C1 Fe1 Fe2 117.25(18)
C2 Fe1 Fe2 102.49(18)
C13 Fe2 C12 83.2(2)
C13 Fe2 C14 93.6(2)
C12 Fe2 C14 98.5(2)
C13 Fe2 C8 93.3(3)
C12 Fe2 C8 115.7(3)
C14 Fe2 C8 145.7(3)
C13 Fe2 C9 103.4(3)
C12 Fe2 C9 153.3(3)
C14 Fe2 C9 106.8(3)
C8 Fe2 C9 39.0(3)
C13 Fe2 C10 139.5(3)
C12 Fe2 C10 136.2(3)
C14 Fe2 C10 89.8(2)
C8 Fe2 C10 64.0(3)
C9 Fe2 C10 38.0(3)
C13 Fe2 C6 154.9(3)
C12 Fe2 C6 100.2(3)
C14 Fe2 C6 110.3(3)
C8 Fe2 C6 62.7(3)
C9 Fe2 C6 63.2(3)
C10 Fe2 C6 37.8(3)
C13 Fe2 C7 118.7(3)
C12 Fe2 C7 90.0(3)
C14 Fe2 C7 147.4(3)
C8 Fe2 C7 37.7(3)
C9 Fe2 C7 64.0(3)
C10 Fe2 C7 63.4(3)
C6 Fe2 C7 37.2(3)
C13 Fe2 Fe1 97.18(19)
C12 Fe2 Fe1 48.25(15)
C14 Fe2 Fe1 51.75(14)
C8 Fe2 Fe1 159.0(3)
C9 Fe2 Fe1 151.5(2)
C10 Fe2 Fe1 116.0(2)
C6 Fe2 Fe1 103.6(2)
C7 Fe2 Fe1 121.9(2)
C31 Fe3 C32 85.9(3)
C31 Fe3 C17 93.2(2)
C32 Fe3 C17 98.1(3)
C31 Fe3 C23 90.8(3)
C32 Fe3 C23 124.8(3)
C17 Fe3 C23 137.1(3)
C31 Fe3 C22 110.2(3)
C32 Fe3 C22 153.9(3)
C17 Fe3 C22 101.2(3)
C23 Fe3 C22 38.6(3)
C31 Fe3 C24 109.2(3)
C32 Fe3 C24 91.8(3)
C17 Fe3 C24 156.2(3)
C23 Fe3 C24 38.4(3)
C22 Fe3 C24 64.0(4)
C31 Fe3 C25 147.0(3)
C32 Fe3 C25 92.4(3)
C17 Fe3 C25 119.6(3)
C23 Fe3 C25 63.5(3)
C22 Fe3 C25 62.8(3)
C24 Fe3 C25 37.8(4)
C31 Fe3 C21 148.6(3)
C32 Fe3 C21 123.5(3)
C17 Fe3 C21 93.3(3)
C23 Fe3 C21 64.2(3)
C22 Fe3 C21 38.3(3)
C24 Fe3 C21 63.3(4)
C25 Fe3 C21 36.7(3)
C31 Fe3 Fe4 98.4(2)
C32 Fe3 Fe4 48.4(2)
C17 Fe3 Fe4 50.98(15)
C23 Fe3 Fe4 167.7(2)
C22 Fe3 Fe4 141.8(2)
C24 Fe3 Fe4 129.7(3)
C25 Fe3 Fe4 105.0(2)
C21 Fe3 Fe4 109.5(2)
C33 Fe4 C32 88.2(3)
C33 Fe4 C17 91.9(2)
C32 Fe4 C17 99.3(2)
C33 Fe4 C29 93.9(4)
C32 Fe4 C29 112.9(4)
C17 Fe4 C29 147.5(4)
C33 Fe4 C28 99.2(3)
C32 Fe4 C28 149.3(3)
C17 Fe4 C28 110.2(3)
C29 Fe4 C28 37.3(4)
C33 Fe4 C27 132.2(3)
C32 Fe4 C27 138.1(3)
C17 Fe4 C27 91.3(3)
C29 Fe4 C27 61.7(4)
C28 Fe4 C27 36.4(3)
C33 Fe4 C30 122.9(4)
C32 Fe4 C30 86.6(4)
C17 Fe4 C30 145.0(4)
C29 Fe4 C30 39.1(4)
C28 Fe4 C30 64.3(4)
C27 Fe4 C30 63.6(4)
C33 Fe4 C26 158.1(3)
C32 Fe4 C26 100.1(4)
C17 Fe4 C26 106.6(3)
C29 Fe4 C26 64.2(4)
C28 Fe4 C26 63.8(3)
C27 Fe4 C26 38.4(3)
C30 Fe4 C26 38.7(4)
C33 Fe4 Fe3 99.5(2)
C32 Fe4 Fe3 49.3(2)
C17 Fe4 Fe3 51.28(14)
C29 Fe4 Fe3 156.8(3)
C28 Fe4 Fe3 154.0(3)
C27 Fe4 Fe3 119.0(2)
C30 Fe4 Fe3 118.4(3)
C26 Fe4 Fe3 101.3(2)
C2 C1 C5 107.1(6)
C2 C1 Fe1 71.5(4)
C5 C1 Fe1 68.4(3)
C2 C1 H1 126.5
C5 C1 H1 126.5
Fe1 C1 H1 125.3
C1 C2 C3 107.9(6)
C1 C2 Fe1 70.6(3)
C3 C2 Fe1 68.7(3)
C1 C2 H2 126.1
C3 C2 H2 126.1
Fe1 C2 H2 126.2
C4 C3 C2 108.1(6)
C4 C3 Fe1 69.8(3)
C2 C3 Fe1 72.6(3)
C4 C3 H3 125.9
C2 C3 H3 125.9
Fe1 C3 H3 123.3
C3 C4 C5 109.1(6)
C3 C4 Fe1 72.1(3)
C5 C4 Fe1 70.9(3)
C3 C4 H4 125.4
C5 C4 H4 125.4
Fe1 C4 H4 123.2
C4 C5 C1 107.8(6)
C4 C5 Fe1 70.0(3)
C1 C5 Fe1 72.6(4)
C4 C5 H5 126.1
C1 C5 H5 126.1
Fe1 C5 H5 122.9
C7 C6 C10 110.0(7)
C7 C6 Fe2 71.8(5)
C10 C6 Fe2 71.1(4)
C7 C6 H6 125.0
C10 C6 H6 125.0
Fe2 C6 H6 123.7
C6 C7 C8 106.9(7)
C6 C7 Fe2 71.0(4)
C8 C7 Fe2 68.6(4)
C6 C7 H7 126.6
C8 C7 H7 126.6
Fe2 C7 H7 125.4
C7 C8 C9 108.7(7)
C7 C8 Fe2 73.7(4)
C9 C8 Fe2 70.5(4)
C7 C8 H8 125.6
C9 C8 H8 125.6
Fe2 C8 H8 121.8
C10 C9 C8 108.0(7)
C10 C9 Fe2 73.2(4)
C8 C9 Fe2 70.5(4)
C10 C9 H9 126.0
C8 C9 H9 126.0
Fe2 C9 H9 122.0
C9 C10 C6 106.5(7)
C9 C10 Fe2 68.9(4)
C6 C10 Fe2 71.1(4)
C9 C10 H10 126.8
C6 C10 H10 126.8
Fe2 C10 H10 124.9
O11 C11 Fe1 176.1(5)
O12 C12 Fe1 140.9(5)
O12 C12 Fe2 136.9(4)
Fe1 C12 Fe2 82.3(2)
O13 C13 Fe2 173.9(5)
C15 C14 Fe2 124.7(3)
C15 C14 Fe1 120.6(3)
Fe2 C14 Fe1 77.54(17)
C15 C14 H14 110.0
Fe2 C14 H14 110.0
Fe1 C14 H14 110.0
C41 C15 C14 110.2(4)
C41 C15 C16 111.0(4)
C14 C15 C16 112.6(4)
C41 C15 H15 107.6
C14 C15 H15 107.6
C16 C15 H15 107.6
C47 C16 C17 112.1(4)
C47 C16 C15 112.6(4)
C17 C16 C15 110.5(4)
C47 C16 H16 107.1
C17 C16 H16 107.1
C15 C16 H16 107.1
C16 C17 Fe4 123.9(4)
C16 C17 Fe3 124.9(3)
Fe4 C17 Fe3 77.75(19)
C16 C17 H17 108.9
Fe4 C17 H17 108.9
Fe3 C17 H17 108.9
C25 C21 C22 107.5(9)
C25 C21 Fe3 71.6(5)
C22 C21 Fe3 69.6(5)
C25 C21 H21 126.2
C22 C21 H21 126.2
Fe3 C21 H21 124.2
C23 C22 C21 108.1(8)
C23 C22 Fe3 70.6(5)
C21 C22 Fe3 72.0(4)
C23 C22 H22 126.0
C21 C22 H22 126.0
Fe3 C22 H22 123.0
C24 C23 C22 107.2(8)
C24 C23 Fe3 71.4(4)
C22 C23 Fe3 70.8(4)
C24 C23 H23 126.4
C22 C23 H23 126.4
Fe3 C23 H23 123.1
C25 C24 C23 107.2(9)
C25 C24 Fe3 71.7(4)
C23 C24 Fe3 70.2(4)
C25 C24 H24 126.4
C23 C24 H24 126.4
Fe3 C24 H24 123.4
C21 C25 C24 110.0(8)
C21 C25 Fe3 71.7(4)
C24 C25 Fe3 70.5(4)
C21 C25 H25 125.0
C24 C25 H25 125.0
Fe3 C25 H25 124.5
C27 C26 C30 104.9(9)
C27 C26 Fe4 69.8(5)
C30 C26 Fe4 69.7(5)
C27 C26 H26 127.5
C30 C26 H26 127.5
Fe4 C26 H26 124.6
C28 C27 C26 110.9(9)
C28 C27 Fe4 70.6(5)
C26 C27 Fe4 71.8(5)
C28 C27 H27 124.6
C26 C27 H27 124.6
Fe4 C27 H27 124.6
C27 C28 C29 108.8(8)
C27 C28 Fe4 73.0(5)
C29 C28 Fe4 71.0(5)
C27 C28 H28 125.6
C29 C28 H28 125.6
Fe4 C28 H28 122.1
C28 C29 C30 109.7(9)
C28 C29 Fe4 71.7(5)
C30 C29 Fe4 72.0(4)
C28 C29 H29 125.2
C30 C29 H29 125.2
Fe4 C29 H29 122.7
C29 C30 C26 105.6(9)
C29 C30 Fe4 68.9(5)
C26 C30 Fe4 71.6(4)
C29 C30 H30 127.2
C26 C30 H30 127.2
Fe4 C30 H30 123.9
O31 C31 Fe3 175.7(6)
O32 C32 Fe4 139.7(6)
O32 C32 Fe3 137.9(6)
Fe4 C32 Fe3 82.3(3)
O33 C33 Fe4 176.2(6)
C42 C41 C46 117.9(6)
C42 C41 C15 119.8(5)
C46 C41 C15 122.3(5)
C41 C42 C43 119.8(7)
C41 C42 H42 120.1
C43 C42 H42 120.1
C44 C43 C42 122.1(8)
C44 C43 H43 119.0
C42 C43 H43 119.0
C43 C44 C45 119.2(7)
C43 C44 H44 120.4
C45 C44 H44 120.4
C46 C45 C44 120.0(8)
C46 C45 H45 120.0
C44 C45 H45 120.0
C45 C46 C41 120.9(7)
C45 C46 H46 119.6
C41 C46 H46 119.6
C48 C47 C52 116.7(5)
C48 C47 C16 123.1(5)
C52 C47 C16 120.2(5)
C47 C48 C49 121.2(6)
C47 C48 H48 119.4
C49 C48 H48 119.4
C50 C49 C48 121.6(6)
C50 C49 H49 119.2
C48 C49 H49 119.2
C49 C50 C51 118.2(6)
C49 C50 H50 120.9
C51 C50 H50 120.9
C52 C51 C50 121.2(7)
C52 C51 H51 119.4
C50 C51 H51 119.4
C51 C52 C47 121.1(6)
C51 C52 H52 119.4
C47 C52 H52 119.4
C102 C101 H10A 109.5
C102 C101 H10B 109.5
H10A C101 H10B 109.5
C102 C101 H10C 109.5
H10A C101 H10C 109.5
H10B C101 H10C 109.5
C103 C102 H10D 109.0
C101 C102 H10D 109.0
C103 C102 H10E 109.0
C101 C102 H10E 109.0
H10D C102 H10E 107.8
C104 C103 H10F 109.0
C102 C103 H10F 109.0
C104 C103 H10G 109.0
C102 C103 H10G 109.0
H10F C103 H10G 107.8
C103 C104 H10H 108.9
C105 C104 H10H 108.9
C103 C104 H10I 108.9
C105 C104 H10I 108.9
H10H C104 H10I 107.7
C106 C105 H10J 109.0
C104 C105 H10J 109.0
C106 C105 H10K 109.0
C104 C105 H10K 109.0
H10J C105 H10K 107.8
C105 C106 H10L 109.5
C105 C106 H10M 109.5
H10L C106 H10M 109.5
C105 C106 H10N 109.5
H10L C106 H10N 109.5
H10M C106 H10N 109.5

loop_
_geom_bond_atom_site_label_1
_geom_bond_atom_site_label_2
_geom_bond_distance
Fe1 C11 1.737(5)
Fe1 C12 1.893(5)
Fe1 C14 2.021(5)
Fe1 C4 2.080(6)
Fe1 C5 2.092(6)
Fe1 C3 2.109(6)
Fe1 C1 2.148(6)
Fe1 C2 2.159(6)
Fe1 Fe2 2.5135(12)
Fe2 C13 1.732(6)
Fe2 C12 1.929(5)
Fe2 C14 1.992(5)
Fe2 C8 2.080(6)
Fe2 C9 2.080(6)
Fe2 C10 2.134(7)
Fe2 C6 2.135(7)
Fe2 C7 2.145(7)
Fe3 C31 1.750(8)
Fe3 C32 1.924(7)
Fe3 C17 2.008(5)
Fe3 C23 2.113(7)
Fe3 C22 2.115(7)
Fe3 C24 2.130(7)
Fe3 C25 2.146(7)
Fe3 C21 2.147(8)
Fe3 Fe4 2.5148(12)
Fe4 C33 1.730(7)
Fe4 C32 1.898(7)
Fe4 C17 1.999(5)
Fe4 C29 2.097(8)
Fe4 C28 2.106(8)
Fe4 C27 2.136(8)
Fe4 C30 2.137(7)
Fe4 C26 2.162(8)
O11 C11 1.159(7)
O12 C12 1.179(6)
O13 C13 1.169(7)
O31 C31 1.139(8)
O32 C32 1.158(8)
O33 C33 1.143(8)
C1 C2 1.401(9)
C1 C5 1.415(9)
C1 H1 0.9300
C2 C3 1.416(10)
C2 H2 0.9300
C3 C4 1.367(9)
C3 H3 0.9300
C4 C5 1.397(9)
C4 H4 0.9300
C5 H5 0.9300
C6 C7 1.364(12)
C6 C10 1.384(11)
C6 H6 0.9300
C7 C8 1.366(12)
C7 H7 0.9300
C8 C9 1.388(10)
C8 H8 0.9300
C9 C10 1.372(10)
C9 H9 0.9300
C10 H10 0.9300
C14 C15 1.539(7)
C14 H14 0.9800
C15 C41 1.520(8)
C15 C16 1.583(7)
C15 H15 0.9800
C16 C47 1.514(7)
C16 C17 1.541(6)
C16 H16 0.9800
C17 H17 0.9800
C21 C25 1.352(12)
C21 C22 1.400(11)
C21 H21 0.9300
C22 C23 1.397(12)
C22 H22 0.9300
C23 C24 1.396(12)
C23 H23 0.9300
C24 C25 1.386(13)
C24 H24 0.9300
C25 H25 0.9300
C26 C27 1.414(13)
C26 C30 1.425(14)
C26 H26 0.9300
C27 C28 1.325(12)
C27 H27 0.9300
C28 C29 1.344(13)
C28 H28 0.9300
C29 C30 1.416(14)
C29 H29 0.9300
C30 H30 0.9300
C41 C42 1.381(8)
C41 C46 1.395(9)
C42 C43 1.409(10)
C42 H42 0.9300
C43 C44 1.327(13)
C43 H43 0.9300
C44 C45 1.393(12)
C44 H44 0.9300
C45 C46 1.389(9)
C45 H45 0.9300
C46 H46 0.9300
C47 C48 1.391(8)
C47 C52 1.408(8)
C48 C49 1.394(8)
C48 H48 0.9300
C49 C50 1.363(11)
C49 H49 0.9300
C50 C51 1.386(11)
C50 H50 0.9300
C51 C52 1.383(9)
C51 H51 0.9300
C52 H52 0.9300
C101 H10A 0.9600
C101 H10B 0.9600
C101 H10C 0.9600
C102 H10D 0.9700
C102 H10E 0.9700
C103 H10F 0.9700
C103 H10G 0.9700
C104 H10H 0.9700
C104 H10I 0.9700
C105 H10J 0.9700
C105 H10K 0.9700
C106 H10L 0.9600
C106 H10M 0.9600
C106 H10N 0.9600

loop_
_geom_torsion_atom_site_label_1
_geom_torsion_atom_site_label_2
_geom_torsion_atom_site_label_3
_geom_torsion_atom_site_label_4
_geom_torsion
C11 Fe1 Fe2 C13 5.1(3)
C12 Fe1 Fe2 C13 -74.1(3)
C14 Fe1 Fe2 C13 88.9(2)
C4 Fe1 Fe2 C13 -115.1(5)
C5 Fe1 Fe2 C13 137.0(4)
C3 Fe1 Fe2 C13 -129.8(3)
C1 Fe1 Fe2 C13 155.3(3)
C2 Fe1 Fe2 C13 -167.3(3)
C11 Fe1 Fe2 C12 79.2(3)
C14 Fe1 Fe2 C12 163.1(3)
C4 Fe1 Fe2 C12 -41.0(5)
C5 Fe1 Fe2 C12 -148.8(4)
C3 Fe1 Fe2 C12 -55.7(3)
C1 Fe1 Fe2 C12 -130.6(3)
C2 Fe1 Fe2 C12 -93.1(3)
C11 Fe1 Fe2 C14 -83.8(3)
C12 Fe1 Fe2 C14 -163.1(3)
C4 Fe1 Fe2 C14 155.9(5)
C5 Fe1 Fe2 C14 48.1(4)
C3 Fe1 Fe2 C14 141.3(3)
C1 Fe1 Fe2 C14 66.4(3)
C2 Fe1 Fe2 C14 103.8(3)
C11 Fe1 Fe2 C8 124.4(6)
C12 Fe1 Fe2 C8 45.2(6)
C14 Fe1 Fe2 C8 -151.8(6)
C4 Fe1 Fe2 C8 4.2(7)
C5 Fe1 Fe2 C8 -103.7(7)
C3 Fe1 Fe2 C8 -10.5(6)
C1 Fe1 Fe2 C8 -85.4(6)
C2 Fe1 Fe2 C8 -48.0(6)
C11 Fe1 Fe2 C9 -131.0(5)
C12 Fe1 Fe2 C9 149.8(5)
C14 Fe1 Fe2 C9 -47.1(5)
C4 Fe1 Fe2 C9 108.8(6)
C5 Fe1 Fe2 C9 1.0(6)
C3 Fe1 Fe2 C9 94.2(5)
C1 Fe1 Fe2 C9 19.2(5)
C2 Fe1 Fe2 C9 56.7(5)
C11 Fe1 Fe2 C10 -150.9(3)
C12 Fe1 Fe2 C10 129.8(3)
C14 Fe1 Fe2 C10 -67.1(3)
C4 Fe1 Fe2 C10 88.8(5)
C5 Fe1 Fe2 C10 -19.0(5)
C3 Fe1 Fe2 C10 74.2(3)
C1 Fe1 Fe2 C10 -0.7(3)
C2 Fe1 Fe2 C10 36.7(3)
C11 Fe1 Fe2 C6 170.9(3)
C12 Fe1 Fe2 C6 91.7(4)
C14 Fe1 Fe2 C6 -105.3(3)
C4 Fe1 Fe2 C6 50.7(5)
C5 Fe1 Fe2 C6 -57.2(5)
C3 Fe1 Fe2 C6 36.0(4)
C1 Fe1 Fe2 C6 -38.9(3)
C2 Fe1 Fe2 C6 -1.5(3)
C11 Fe1 Fe2 C7 135.5(3)
C12 Fe1 Fe2 C7 56.3(4)
C14 Fe1 Fe2 C7 -140.7(3)
C4 Fe1 Fe2 C7 15.3(5)
C5 Fe1 Fe2 C7 -92.6(5)
C3 Fe1 Fe2 C7 0.6(4)
C1 Fe1 Fe2 C7 -74.3(4)
C2 Fe1 Fe2 C7 -36.9(4)
C31 Fe3 Fe4 C33 2.4(3)
C32 Fe3 Fe4 C33 79.3(4)
C17 Fe3 Fe4 C33 -84.8(3)
C23 Fe3 Fe4 C33 139.9(14)
C22 Fe3 Fe4 C33 -136.2(4)
C24 Fe3 Fe4 C33 126.2(4)
C25 Fe3 Fe4 C33 158.9(4)
C21 Fe3 Fe4 C33 -162.8(3)
C31 Fe3 Fe4 C32 -76.8(4)
C17 Fe3 Fe4 C32 -164.1(4)
C23 Fe3 Fe4 C32 60.6(14)
C22 Fe3 Fe4 C32 144.5(4)
C24 Fe3 Fe4 C32 46.9(5)
C25 Fe3 Fe4 C32 79.7(4)
C21 Fe3 Fe4 C32 117.9(4)
C31 Fe3 Fe4 C17 87.3(3)
C32 Fe3 Fe4 C17 164.1(4)
C23 Fe3 Fe4 C17 -135.3(14)
C22 Fe3 Fe4 C17 -51.4(4)
C24 Fe3 Fe4 C17 -149.0(4)
C25 Fe3 Fe4 C17 -116.2(4)
C21 Fe3 Fe4 C17 -78.0(3)
C31 Fe3 Fe4 C29 -121.9(8)
C32 Fe3 Fe4 C29 -45.0(8)
C17 Fe3 Fe4 C29 150.9(8)
C23 Fe3 Fe4 C29 15.6(16)
C22 Fe3 Fe4 C29 99.4(8)
C24 Fe3 Fe4 C29 1.8(9)
C25 Fe3 Fe4 C29 34.6(8)
C21 Fe3 Fe4 C29 72.9(8)
C31 Fe3 Fe4 C28 137.7(6)
C32 Fe3 Fe4 C28 -145.5(6)
C17 Fe3 Fe4 C28 50.4(6)
C23 Fe3 Fe4 C28 -84.8(15)
C22 Fe3 Fe4 C28 -1.0(6)
C24 Fe3 Fe4 C28 -98.6(7)
C25 Fe3 Fe4 C28 -65.8(6)
C21 Fe3 Fe4 C28 -27.6(6)
C31 Fe3 Fe4 C27 152.9(3)
C32 Fe3 Fe4 C27 -130.2(4)
C17 Fe3 Fe4 C27 65.7(3)
C23 Fe3 Fe4 C27 -69.6(14)
C22 Fe3 Fe4 C27 14.2(4)
C24 Fe3 Fe4 C27 -83.3(5)
C25 Fe3 Fe4 C27 -50.6(4)
C21 Fe3 Fe4 C27 -12.3(4)
C31 Fe3 Fe4 C30 -133.3(4)
C32 Fe3 Fe4 C30 -56.4(5)
C17 Fe3 Fe4 C30 139.5(4)
C23 Fe3 Fe4 C30 4.2(14)
C22 Fe3 Fe4 C30 88.0(5)
C24 Fe3 Fe4 C30 -9.5(5)
C25 Fe3 Fe4 C30 23.2(5)
C21 Fe3 Fe4 C30 61.5(4)
C31 Fe3 Fe4 C26 -170.5(3)
C32 Fe3 Fe4 C26 -93.6(4)
C17 Fe3 Fe4 C26 102.3(3)
C23 Fe3 Fe4 C26 -33.0(14)
C22 Fe3 Fe4 C26 50.8(4)
C24 Fe3 Fe4 C26 -46.8(5)
C25 Fe3 Fe4 C26 -14.0(4)
C21 Fe3 Fe4 C26 24.3(4)
C11 Fe1 C1 C2 -146.4(4)
C12 Fe1 C1 C2 16.0(6)
C14 Fe1 C1 C2 119.8(4)
C4 Fe1 C1 C2 -79.4(4)
C5 Fe1 C1 C2 -117.8(6)
C3 Fe1 C1 C2 -37.2(4)
Fe2 Fe1 C1 C2 74.7(4)
C11 Fe1 C1 C5 -28.6(5)
C12 Fe1 C1 C5 133.7(4)
C14 Fe1 C1 C5 -122.4(4)
C4 Fe1 C1 C5 38.3(4)
C3 Fe1 C1 C5 80.6(4)
C2 Fe1 C1 C5 117.8(6)
Fe2 Fe1 C1 C5 -167.6(3)
C5 C1 C2 C3 -0.6(7)
Fe1 C1 C2 C3 58.8(4)
C5 C1 C2 Fe1 -59.4(4)
C11 Fe1 C2 C1 79.6(7)
C12 Fe1 C2 C1 -169.1(4)
C14 Fe1 C2 C1 -66.2(4)
C4 Fe1 C2 C1 81.7(4)
C5 Fe1 C2 C1 38.1(4)
C3 Fe1 C2 C1 119.2(6)
Fe2 Fe1 C2 C1 -118.6(4)
C11 Fe1 C2 C3 -39.6(8)
C12 Fe1 C2 C3 71.7(4)
C14 Fe1 C2 C3 174.7(3)
C4 Fe1 C2 C3 -37.4(4)
C5 Fe1 C2 C3 -81.0(4)
C1 Fe1 C2 C3 -119.2(6)
Fe2 Fe1 C2 C3 122.3(3)
C1 C2 C3 C4 1.2(7)
Fe1 C2 C3 C4 61.1(4)
C1 C2 C3 Fe1 -59.9(4)
C11 Fe1 C3 C4 44.4(5)
C12 Fe1 C3 C4 131.7(4)
C14 Fe1 C3 C4 -126.8(4)
C5 Fe1 C3 C4 -37.8(4)
C1 Fe1 C3 C4 -81.1(4)
C2 Fe1 C3 C4 -117.5(5)
Fe2 Fe1 C3 C4 170.7(3)
C11 Fe1 C3 C2 162.0(4)
C12 Fe1 C3 C2 -110.8(4)
C14 Fe1 C3 C2 -9.3(6)
C4 Fe1 C3 C2 117.5(5)
C5 Fe1 C3 C2 79.7(4)
C1 Fe1 C3 C2 36.5(4)
Fe2 Fe1 C3 C2 -71.8(4)
C2 C3 C4 C5 -1.3(7)
Fe1 C3 C4 C5 61.6(4)
C2 C3 C4 Fe1 -62.9(4)
C11 Fe1 C4 C3 -142.9(4)
C12 Fe1 C4 C3 -53.4(4)
C14 Fe1 C4 C3 120.7(5)
C5 Fe1 C4 C3 118.5(6)
C1 Fe1 C4 C3 80.3(4)
C2 Fe1 C4 C3 38.0(4)
Fe2 Fe1 C4 C3 -20.9(7)
C11 Fe1 C4 C5 98.7(4)
C12 Fe1 C4 C5 -171.8(4)
C14 Fe1 C4 C5 2.2(6)
C3 Fe1 C4 C5 -118.5(6)
C1 Fe1 C4 C5 -38.2(4)
C2 Fe1 C4 C5 -80.4(4)
Fe2 Fe1 C4 C5 -139.3(4)
C3 C4 C5 C1 0.9(7)
Fe1 C4 C5 C1 63.2(4)
C3 C4 C5 Fe1 -62.3(4)
C2 C1 C5 C4 -0.2(7)
Fe1 C1 C5 C4 -61.5(4)
C2 C1 C5 Fe1 61.4(4)
C11 Fe1 C5 C4 -84.0(4)
C12 Fe1 C5 C4 15.4(7)
C14 Fe1 C5 C4 -178.8(4)
C3 Fe1 C5 C4 36.8(4)
C1 Fe1 C5 C4 117.0(5)
C2 Fe1 C5 C4 79.9(4)
Fe2 Fe1 C5 C4 143.3(4)
C11 Fe1 C5 C1 159.0(4)
C12 Fe1 C5 C1 -101.6(6)
C14 Fe1 C5 C1 64.2(4)
C4 Fe1 C5 C1 -117.0(5)
C3 Fe1 C5 C1 -80.2(4)
C2 Fe1 C5 C1 -37.1(4)
Fe2 Fe1 C5 C1 26.3(6)
C13 Fe2 C6 C7 19.5(10)
C12 Fe2 C6 C7 -76.2(5)
C14 Fe2 C6 C7 -179.3(5)
C8 Fe2 C6 C7 37.5(5)
C9 Fe2 C6 C7 81.6(5)
C10 Fe2 C6 C7 119.5(7)
Fe1 Fe2 C6 C7 -125.5(5)
C13 Fe2 C6 C10 -100.0(8)
C12 Fe2 C6 C10 164.3(4)
C14 Fe2 C6 C10 61.2(5)
C8 Fe2 C6 C10 -82.0(5)
C9 Fe2 C6 C10 -37.9(4)
C7 Fe2 C6 C10 -119.5(7)
Fe1 Fe2 C6 C10 115.0(4)
C10 C6 C7 C8 1.7(8)
Fe2 C6 C7 C8 -59.4(5)
C10 C6 C7 Fe2 61.1(5)
C13 Fe2 C7 C6 -170.7(5)
C12 Fe2 C7 C6 107.1(5)
C14 Fe2 C7 C6 1.2(8)
C8 Fe2 C7 C6 -117.7(7)
C9 Fe2 C7 C6 -79.2(5)
C10 Fe2 C7 C6 -36.6(5)
Fe1 Fe2 C7 C6 68.8(5)
C13 Fe2 C7 C8 -53.0(5)
C12 Fe2 C7 C8 -135.2(5)
C14 Fe2 C7 C8 118.9(6)
C9 Fe2 C7 C8 38.5(5)
C10 Fe2 C7 C8 81.1(5)
C6 Fe2 C7 C8 117.7(7)
Fe1 Fe2 C7 C8 -173.5(4)
C6 C7 C8 C9 -1.2(8)
Fe2 C7 C8 C9 -62.2(5)
C6 C7 C8 Fe2 61.0(5)
C13 Fe2 C8 C7 135.4(5)
C12 Fe2 C8 C7 51.5(5)
C14 Fe2 C8 C7 -123.3(6)
C9 Fe2 C8 C7 -117.3(7)
C10 Fe2 C8 C7 -79.5(5)
C6 Fe2 C8 C7 -37.0(5)
Fe1 Fe2 C8 C7 15.5(9)
C13 Fe2 C8 C9 -107.3(5)
C12 Fe2 C8 C9 168.7(4)
C14 Fe2 C8 C9 -6.1(8)
C10 Fe2 C8 C9 37.7(5)
C6 Fe2 C8 C9 80.2(5)
C7 Fe2 C8 C9 117.3(7)
Fe1 Fe2 C8 C9 132.8(5)
C7 C8 C9 C10 0.3(7)
Fe2 C8 C9 C10 -64.0(4)
C7 C8 C9 Fe2 64.3(5)
C13 Fe2 C9 C10 -164.9(4)
C12 Fe2 C9 C10 93.6(7)
C14 Fe2 C9 C10 -66.9(5)
C8 Fe2 C9 C10 116.7(7)
C6 Fe2 C9 C10 37.8(5)
C7 Fe2 C9 C10 79.5(5)
Fe1 Fe2 C9 C10 -29.9(7)
C13 Fe2 C9 C8 78.4(5)
C12 Fe2 C9 C8 -23.1(9)
C14 Fe2 C9 C8 176.4(5)
C10 Fe2 C9 C8 -116.7(7)
C6 Fe2 C9 C8 -78.9(6)
C7 Fe2 C9 C8 -37.2(5)
Fe1 Fe2 C9 C8 -146.6(5)
C8 C9 C10 C6 0.7(7)
Fe2 C9 C10 C6 -61.6(5)
C8 C9 C10 Fe2 62.3(4)
C7 C6 C10 C9 -1.5(8)
Fe2 C6 C10 C9 60.1(4)
C7 C6 C10 Fe2 -61.6(5)
C13 Fe2 C10 C9 23.0(7)
C12 Fe2 C10 C9 -139.6(4)
C14 Fe2 C10 C9 118.3(5)
C8 Fe2 C10 C9 -38.7(5)
C6 Fe2 C10 C9 -117.0(7)
C7 Fe2 C10 C9 -81.0(5)
Fe1 Fe2 C10 C9 164.6(4)
C13 Fe2 C10 C6 140.0(5)
C12 Fe2 C10 C6 -22.6(6)
C14 Fe2 C10 C6 -124.7(5)
C8 Fe2 C10 C6 78.2(5)
C9 Fe2 C10 C6 117.0(7)
C7 Fe2 C10 C6 36.0(5)
Fe1 Fe2 C10 C6 -78.4(5)
C12 Fe1 C11 O11 -72(9)
C14 Fe1 C11 O11 -171(9)
C4 Fe1 C11 O11 39(9)
C5 Fe1 C11 O11 78(9)
C3 Fe1 C11 O11 14(9)
C1 Fe1 C11 O11 96(9)
C2 Fe1 C11 O11 41(9)
Fe2 Fe1 C11 O11 -121(9)
C11 Fe1 C12 O12 75.1(7)
C14 Fe1 C12 O12 167.3(6)
C4 Fe1 C12 O12 -15.7(7)
C5 Fe1 C12 O12 -26.1(9)
C3 Fe1 C12 O12 -45.4(7)
C1 Fe1 C12 O12 -91.8(7)
C2 Fe1 C12 O12 -81.9(7)
Fe2 Fe1 C12 O12 -179.5(7)
C11 Fe1 C12 Fe2 -105.4(2)
C14 Fe1 C12 Fe2 -13.2(2)
C4 Fe1 C12 Fe2 163.8(2)
C5 Fe1 C12 Fe2 153.4(4)
C3 Fe1 C12 Fe2 134.1(2)
C1 Fe1 C12 Fe2 87.7(3)
C2 Fe1 C12 Fe2 97.6(2)
C13 Fe2 C12 O12 -74.5(6)
C14 Fe2 C12 O12 -167.1(6)
C8 Fe2 C12 O12 15.9(7)
C9 Fe2 C12 O12 31.8(9)
C10 Fe2 C12 O12 94.3(6)
C6 Fe2 C12 O12 80.4(6)
C7 Fe2 C12 O12 44.5(6)
Fe1 Fe2 C12 O12 179.5(7)
C13 Fe2 C12 Fe1 106.0(2)
C14 Fe2 C12 Fe1 13.4(2)
C8 Fe2 C12 Fe1 -163.6(3)
C9 Fe2 C12 Fe1 -147.7(5)
C10 Fe2 C12 Fe1 -85.3(3)
C6 Fe2 C12 Fe1 -99.2(3)
C7 Fe2 C12 Fe1 -135.1(3)
C12 Fe2 C13 O13 21(5)
C14 Fe2 C13 O13 119(5)
C8 Fe2 C13 O13 -94(5)
C9 Fe2 C13 O13 -132(5)
C10 Fe2 C13 O13 -147(5)
C6 Fe2 C13 O13 -78(5)
C7 Fe2 C13 O13 -65(5)
Fe1 Fe2 C13 O13 67(5)
C13 Fe2 C14 C15 22.5(4)
C12 Fe2 C14 C15 106.1(4)
C8 Fe2 C14 C15 -78.7(6)
C9 Fe2 C14 C15 -82.6(4)
C10 Fe2 C14 C15 -117.1(5)
C6 Fe2 C14 C15 -149.6(4)
C7 Fe2 C14 C15 -150.3(5)
Fe1 Fe2 C14 C15 118.8(4)
C13 Fe2 C14 Fe1 -96.3(2)
C12 Fe2 C14 Fe1 -12.69(19)
C8 Fe2 C14 Fe1 162.5(5)
C9 Fe2 C14 Fe1 158.6(2)
C10 Fe2 C14 Fe1 124.1(2)
C6 Fe2 C14 Fe1 91.6(3)
C7 Fe2 C14 Fe1 90.8(5)
C11 Fe1 C14 C15 -20.8(4)
C12 Fe1 C14 C15 -110.2(4)
C4 Fe1 C14 C15 75.3(6)
C5 Fe1 C14 C15 76.9(4)
C3 Fe1 C14 C15 151.7(4)
C1 Fe1 C14 C15 111.4(4)
C2 Fe1 C14 C15 145.6(4)
Fe2 Fe1 C14 C15 -123.2(4)
C11 Fe1 C14 Fe2 102.4(2)
C12 Fe1 C14 Fe2 12.9(2)
C4 Fe1 C14 Fe2 -161.5(4)
C5 Fe1 C14 Fe2 -160.0(2)
C3 Fe1 C14 Fe2 -85.1(4)
C1 Fe1 C14 Fe2 -125.5(2)
C2 Fe1 C14 Fe2 -91.2(2)
Fe2 C14 C15 C41 -160.2(4)
Fe1 C14 C15 C41 -64.1(5)
Fe2 C14 C15 C16 75.3(5)
Fe1 C14 C15 C16 171.4(3)
C41 C15 C16 C47 -49.6(6)
C14 C15 C16 C47 74.5(5)
C41 C15 C16 C17 76.6(5)
C14 C15 C16 C17 -159.3(4)
C47 C16 C17 Fe4 -54.5(6)
C15 C16 C17 Fe4 179.0(3)
C47 C16 C17 Fe3 -153.6(4)
C15 C16 C17 Fe3 79.9(5)
C33 Fe4 C17 C16 -23.5(4)
C32 Fe4 C17 C16 -111.9(5)
C29 Fe4 C17 C16 76.8(7)
C28 Fe4 C17 C16 77.0(5)
C27 Fe4 C17 C16 108.8(5)
C30 Fe4 C17 C16 150.7(6)
C26 Fe4 C17 C16 144.6(5)
Fe3 Fe4 C17 C16 -124.0(5)
C33 Fe4 C17 Fe3 100.6(2)
C32 Fe4 C17 Fe3 12.1(3)
C29 Fe4 C17 Fe3 -159.1(5)
C28 Fe4 C17 Fe3 -158.9(3)
C27 Fe4 C17 Fe3 -127.1(3)
C30 Fe4 C17 Fe3 -85.3(6)
C26 Fe4 C17 Fe3 -91.4(3)
C31 Fe3 C17 C16 24.8(5)
C32 Fe3 C17 C16 111.0(5)
C23 Fe3 C17 C16 -69.7(6)
C22 Fe3 C17 C16 -86.6(5)
C24 Fe3 C17 C16 -135.4(7)
C25 Fe3 C17 C16 -151.5(5)
C21 Fe3 C17 C16 -124.4(5)
Fe4 Fe3 C17 C16 123.0(5)
C31 Fe3 C17 Fe4 -98.2(3)
C32 Fe3 C17 Fe4 -11.9(3)
C23 Fe3 C17 Fe4 167.3(4)
C22 Fe3 C17 Fe4 150.4(2)
C24 Fe3 C17 Fe4 101.6(7)
C25 Fe3 C17 Fe4 85.5(3)
C21 Fe3 C17 Fe4 112.6(3)
C31 Fe3 C21 C25 119.8(6)
C32 Fe3 C21 C25 -36.6(6)
C17 Fe3 C21 C25 -138.6(5)
C23 Fe3 C21 C25 79.5(6)
C22 Fe3 C21 C25 117.5(8)
C24 Fe3 C21 C25 36.5(5)
Fe4 Fe3 C21 C25 -89.0(5)
C31 Fe3 C21 C22 2.3(8)
C32 Fe3 C21 C22 -154.1(5)
C17 Fe3 C21 C22 103.9(5)
C23 Fe3 C21 C22 -38.0(5)
C24 Fe3 C21 C22 -81.0(5)
C25 Fe3 C21 C22 -117.5(8)
Fe4 Fe3 C21 C22 153.5(4)
C25 C21 C22 C23 -0.1(8)
Fe3 C21 C22 C23 61.8(5)
C25 C21 C22 Fe3 -61.9(5)
C31 Fe3 C22 C23 64.0(5)
C32 Fe3 C22 C23 -61.4(9)
C17 Fe3 C22 C23 161.6(4)
C24 Fe3 C22 C23 -38.2(5)
C25 Fe3 C22 C23 -80.7(5)
C21 Fe3 C22 C23 -117.3(7)
Fe4 Fe3 C22 C23 -160.2(4)
C31 Fe3 C22 C21 -178.7(5)
C32 Fe3 C22 C21 56.0(10)
C17 Fe3 C22 C21 -81.1(5)
C23 Fe3 C22 C21 117.3(7)
C24 Fe3 C22 C21 79.1(5)
C25 Fe3 C22 C21 36.6(5)
Fe4 Fe3 C22 C21 -42.8(6)
C21 C22 C23 C24 -0.2(8)
Fe3 C22 C23 C24 62.6(5)
C21 C22 C23 Fe3 -62.7(5)
C31 Fe3 C23 C24 120.9(6)
C32 Fe3 C23 C24 35.4(7)
C17 Fe3 C23 C24 -143.6(6)
C22 Fe3 C23 C24 -116.6(8)
C25 Fe3 C23 C24 -37.7(6)
C21 Fe3 C23 C24 -78.8(6)
Fe4 Fe3 C23 C24 -17.1(17)
C31 Fe3 C23 C22 -122.5(5)
C32 Fe3 C23 C22 152.0(5)
C17 Fe3 C23 C22 -27.1(7)
C24 Fe3 C23 C22 116.6(8)
C25 Fe3 C23 C22 78.8(5)
C21 Fe3 C23 C22 37.7(5)
Fe4 Fe3 C23 C22 99.4(14)
C22 C23 C24 C25 0.4(8)
Fe3 C23 C24 C25 62.5(5)
C22 C23 C24 Fe3 -62.1(5)
C31 Fe3 C24 C25 177.8(5)
C32 Fe3 C24 C25 91.6(6)
C17 Fe3 C24 C25 -23.2(10)
C23 Fe3 C24 C25 -116.8(9)
C22 Fe3 C24 C25 -78.4(6)
C21 Fe3 C24 C25 -35.4(5)
Fe4 Fe3 C24 C25 58.5(7)
C31 Fe3 C24 C23 -65.3(7)
C32 Fe3 C24 C23 -151.6(6)
C17 Fe3 C24 C23 93.7(8)
C22 Fe3 C24 C23 38.4(6)
C25 Fe3 C24 C23 116.8(9)
C21 Fe3 C24 C23 81.4(6)
Fe4 Fe3 C24 C23 175.3(5)
C22 C21 C25 C24 0.4(8)
Fe3 C21 C25 C24 -60.3(6)
C22 C21 C25 Fe3 60.7(5)
C23 C24 C25 C21 -0.5(9)
Fe3 C24 C25 C21 61.0(5)
C23 C24 C25 Fe3 -61.5(5)
C31 Fe3 C25 C21 -123.7(7)
C32 Fe3 C25 C21 150.2(5)
C17 Fe3 C25 C21 49.5(6)
C23 Fe3 C25 C21 -81.7(6)
C22 Fe3 C25 C21 -38.2(5)
C24 Fe3 C25 C21 -120.0(8)
Fe4 Fe3 C25 C21 102.8(5)
C31 Fe3 C25 C24 -3.7(9)
C32 Fe3 C25 C24 -89.8(6)
C17 Fe3 C25 C24 169.5(5)
C23 Fe3 C25 C24 38.3(6)
C22 Fe3 C25 C24 81.8(6)
C21 Fe3 C25 C24 120.0(8)
Fe4 Fe3 C25 C24 -137.2(5)
C33 Fe4 C26 C27 76.1(11)
C32 Fe4 C26 C27 -173.1(5)
C17 Fe4 C26 C27 -70.2(5)
C29 Fe4 C26 C27 76.2(6)
C28 Fe4 C26 C27 34.6(5)
C30 Fe4 C26 C27 115.4(8)
Fe3 Fe4 C26 C27 -122.9(5)
C33 Fe4 C26 C30 -39.3(12)
C32 Fe4 C26 C30 71.5(6)
C17 Fe4 C26 C30 174.4(6)
C29 Fe4 C26 C30 -39.2(6)
C28 Fe4 C26 C30 -80.8(6)
C27 Fe4 C26 C30 -115.4(8)
Fe3 Fe4 C26 C30 121.7(6)
C30 C26 C27 C28 1.3(9)
Fe4 C26 C27 C28 -60.0(6)
C30 C26 C27 Fe4 61.3(6)
C33 Fe4 C27 C28 -29.8(7)
C32 Fe4 C27 C28 131.1(6)
C17 Fe4 C27 C28 -123.5(5)
C29 Fe4 C27 C28 37.6(5)
C30 Fe4 C27 C28 81.8(6)
C26 Fe4 C27 C28 120.9(8)
Fe3 Fe4 C27 C28 -168.8(4)
C33 Fe4 C27 C26 -150.7(5)
C32 Fe4 C27 C26 10.2(8)
C17 Fe4 C27 C26 115.6(5)
C29 Fe4 C27 C26 -83.3(6)
C28 Fe4 C27 C26 -120.9(8)
C30 Fe4 C27 C26 -39.1(5)
Fe3 Fe4 C27 C26 70.3(5)
C26 C27 C28 C29 -1.6(10)
Fe4 C27 C28 C29 -62.3(6)
C26 C27 C28 Fe4 60.7(6)
C33 Fe4 C28 C27 158.1(5)
C32 Fe4 C28 C27 -99.9(8)
C17 Fe4 C28 C27 62.6(6)
C29 Fe4 C28 C27 -117.5(8)
C30 Fe4 C28 C27 -79.7(6)
C26 Fe4 C28 C27 -36.4(5)
Fe3 Fe4 C28 C27 22.8(9)
C33 Fe4 C28 C29 -84.3(6)
C32 Fe4 C28 C29 17.6(10)
C17 Fe4 C28 C29 -179.8(5)
C27 Fe4 C28 C29 117.5(8)
C30 Fe4 C28 C29 37.9(6)
C26 Fe4 C28 C29 81.1(6)
Fe3 Fe4 C28 C29 140.3(6)
C27 C28 C29 C30 1.3(10)
Fe4 C28 C29 C30 -62.4(6)
C27 C28 C29 Fe4 63.7(6)
C33 Fe4 C29 C28 100.0(6)
C32 Fe4 C29 C28 -170.3(5)
C17 Fe4 C29 C28 0.3(9)
C27 Fe4 C29 C28 -36.7(5)
C30 Fe4 C29 C28 -118.7(9)
C26 Fe4 C29 C28 -79.9(6)
Fe3 Fe4 C29 C28 -134.7(7)
C33 Fe4 C29 C30 -141.3(7)
C32 Fe4 C29 C30 -51.6(7)
C17 Fe4 C29 C30 119.0(7)
C28 Fe4 C29 C30 118.7(9)
C27 Fe4 C29 C30 82.0(7)
C26 Fe4 C29 C30 38.8(6)
Fe3 Fe4 C29 C30 -16.0(12)
C28 C29 C30 C26 -0.5(10)
Fe4 C29 C30 C26 -62.7(6)
C28 C29 C30 Fe4 62.2(6)
C27 C26 C30 C29 -0.4(9)
Fe4 C26 C30 C29 60.9(6)
C27 C26 C30 Fe4 -61.3(5)
C33 Fe4 C30 C29 48.0(8)
C32 Fe4 C30 C29 133.7(7)
C17 Fe4 C30 C29 -125.0(7)
C28 Fe4 C30 C29 -36.1(6)
C27 Fe4 C30 C29 -76.8(7)
C26 Fe4 C30 C29 -115.6(9)
Fe3 Fe4 C30 C29 172.9(6)
C33 Fe4 C30 C26 163.6(5)
C32 Fe4 C30 C26 -110.7(6)
C17 Fe4 C30 C26 -9.3(10)
C29 Fe4 C30 C26 115.6(9)
C28 Fe4 C30 C26 79.5(6)
C27 Fe4 C30 C26 38.8(6)
Fe3 Fe4 C30 C26 -71.5(6)
C32 Fe3 C31 O31 46(8)
C17 Fe3 C31 O31 144(8)
C23 Fe3 C31 O31 -79(8)
C22 Fe3 C31 O31 -113(8)
C24 Fe3 C31 O31 -45(8)
C25 Fe3 C31 O31 -42(9)
C21 Fe3 C31 O31 -115(8)
Fe4 Fe3 C31 O31 93(8)
C33 Fe4 C32 O32 77.1(10)
C17 Fe4 C32 O32 168.7(10)
C29 Fe4 C32 O32 -16.4(11)
C28 Fe4 C32 O32 -27.9(14)
C27 Fe4 C32 O32 -88.9(11)
C30 Fe4 C32 O32 -46.0(11)
C26 Fe4 C32 O32 -82.5(11)
Fe3 Fe4 C32 O32 -178.8(12)
C33 Fe4 C32 Fe3 -104.1(3)
C17 Fe4 C32 Fe3 -12.5(3)
C29 Fe4 C32 Fe3 162.4(3)
C28 Fe4 C32 Fe3 150.9(6)
C27 Fe4 C32 Fe3 89.9(4)
C30 Fe4 C32 Fe3 132.8(4)
C26 Fe4 C32 Fe3 96.3(3)
C31 Fe3 C32 O32 -76.2(10)
C17 Fe3 C32 O32 -168.8(10)
C23 Fe3 C32 O32 11.9(12)
C22 Fe3 C32 O32 53.7(14)
C24 Fe3 C32 O32 33.0(10)
C25 Fe3 C32 O32 70.9(10)
C21 Fe3 C32 O32 91.8(10)
Fe4 Fe3 C32 O32 178.8(11)
C31 Fe3 C32 Fe4 105.0(3)
C17 Fe3 C32 Fe4 12.4(3)
C23 Fe3 C32 Fe4 -166.9(3)
C22 Fe3 C32 Fe4 -125.1(7)
C24 Fe3 C32 Fe4 -145.8(3)
C25 Fe3 C32 Fe4 -108.0(3)
C21 Fe3 C32 Fe4 -87.1(4)
C32 Fe4 C33 O33 -57(9)
C17 Fe4 C33 O33 -156(9)
C29 Fe4 C33 O33 56(9)
C28 Fe4 C33 O33 93(9)
C27 Fe4 C33 O33 111(9)
C30 Fe4 C33 O33 28(9)
C26 Fe4 C33 O33 56(9)
Fe3 Fe4 C33 O33 -105(9)
C14 C15 C41 C42 137.0(5)
C16 C15 C41 C42 -97.5(6)
C14 C15 C41 C46 -43.8(7)
C16 C15 C41 C46 81.7(6)
C46 C41 C42 C43 -3.4(9)
C15 C41 C42 C43 175.9(6)
C41 C42 C43 C44 1.1(11)
C42 C43 C44 C45 2.3(13)
C43 C44 C45 C46 -3.3(12)
C44 C45 C46 C41 1.0(10)
C42 C41 C46 C45 2.3(9)
C15 C41 C46 C45 -176.9(5)
C17 C16 C47 C48 -48.8(7)
C15 C16 C47 C48 76.5(6)
C17 C16 C47 C52 132.3(5)
C15 C16 C47 C52 -102.3(6)
C52 C47 C48 C49 0.4(8)
C16 C47 C48 C49 -178.5(5)
C47 C48 C49 C50 1.5(9)
C48 C49 C50 C51 -2.1(10)
C49 C50 C51 C52 0.8(10)
C50 C51 C52 C47 1.1(9)
C48 C47 C52 C51 -1.7(8)
C16 C47 C52 C51 177.2(5)
C101 C102 C103 C104 -178(3)
C102 C103 C104 C105 135(4)
C103 C104 C105 C106 150(3)
